data_7038533
loop_
_publ_author_name
'Brown, Jessie L.'
'Montgomery, Ashley C.'
'Samaan, Christopher A.'
'Janicke, Michael T.'
'Scott, Brian L.'
'Gaunt, Andrew J.'

_publ_section_title
;
 Synthesis and characterization of potassium aryl- and alkyl-substituted
 silylchalcogenolate ligands.
;
_journal_issue 24
_journal_name_full 'Dalton transactions (Cambridge, England : 2003)'
_journal_page_first 9841
_journal_page_last 9852
_journal_paper_doi 10.1039/c5dt04433b
_journal_volume 45
_journal_year 2016
_chemical_formula_sum 'C34 H47 K O7 Si Te'
_chemical_formula_weight 762.50
_space_group_crystal_system triclinic
_space_group_IT_number 2
_space_group_name_Hall '-P 1'
_space_group_name_H-M_alt 'P -1'
_symmetry_space_group_name_Hall '-P 1'
_symmetry_space_group_name_H-M 'P -1'
_atom_sites_solution_hydrogens geom
_audit_creation_method SHELXL-2014/7
_audit_update_record
;
2015-11-09 deposited with the CCDC.
2016-02-15 downloaded from the CCDC.
;
_cell_angle_alpha 99.814(2)
_cell_angle_beta 93.297(2)
_cell_angle_gamma 96.939(2)
_cell_formula_units_Z 2
_cell_length_a 9.2562(19)
_cell_length_b 10.431(2)
_cell_length_c 19.332(4)
_cell_measurement_reflns_used 9869
_cell_measurement_temperature 140(1)
_cell_measurement_theta_max 28.47
_cell_measurement_theta_min 2.39
_cell_volume 1819.9(6)
_computing_cell_refinement 'SAINT+, v. 7.66a (Bruker AXS, 2009)'
_computing_data_collection 'APEX II, v. 7.0 (Bruker AXS, 2009)'
_computing_data_reduction 'SAINT+, v. 7.66a (Bruker AXS, 2009)'
_computing_molecular_graphics 'SHELXTL, v. 6.14, (Bruker AXS, 2000)'
_computing_publication_material 'SHELXTL, v. 6.14, (Bruker AXS, 2000)'
_computing_structure_refinement 'SHELXL-97 (Sheldrick, 1997)'
_computing_structure_solution 'SHELXS-97 (Sheldrick, 1990)'
_diffrn_ambient_temperature 140(1)
_diffrn_measured_fraction_theta_full 0.998
_diffrn_measured_fraction_theta_max 0.917
_diffrn_measurement_device_type 'Bruker D8 with APEXII CCD'
_diffrn_measurement_method '\w scans'
_diffrn_radiation_type MoK\a
_diffrn_radiation_wavelength 0.71073
_diffrn_reflns_av_R_equivalents 0.0191
_diffrn_reflns_av_unetI/netI 0.0242
_diffrn_reflns_Laue_measured_fraction_full 0.998
_diffrn_reflns_Laue_measured_fraction_max 0.917
_diffrn_reflns_limit_h_max 12
_diffrn_reflns_limit_h_min -12
_diffrn_reflns_limit_k_max 13
_diffrn_reflns_limit_k_min -13
_diffrn_reflns_limit_l_max 25
_diffrn_reflns_limit_l_min -25
_diffrn_reflns_number 21415
_diffrn_reflns_point_group_measured_fraction_full 0.998
_diffrn_reflns_point_group_measured_fraction_max 0.917
_diffrn_reflns_theta_full 25.000
_diffrn_reflns_theta_max 28.688
_diffrn_reflns_theta_min 1.999
_diffrn_standards_decay_% 0
_diffrn_standards_interval_count 0
_diffrn_standards_interval_time 0
_diffrn_standards_number 0
_exptl_absorpt_coefficient_mu 1.007
_exptl_absorpt_correction_T_max 0.80
_exptl_absorpt_correction_T_min 0.66
_exptl_absorpt_correction_type multi-scan
_exptl_absorpt_process_details 'SADABS v. 2.03 (Sheldrick, 2008)'
_exptl_crystal_colour colorless
_exptl_crystal_density_diffrn 1.391
_exptl_crystal_description block
_exptl_crystal_F_000 784
_exptl_crystal_size_max 0.420
_exptl_crystal_size_mid 0.340
_exptl_crystal_size_min 0.220
_refine_diff_density_max 0.465
_refine_diff_density_min -0.313
_refine_diff_density_rms 0.059
_refine_ls_extinction_method none
_refine_ls_goodness_of_fit_ref 1.231
_refine_ls_hydrogen_treatment constr
_refine_ls_matrix_type full
_refine_ls_number_parameters 397
_refine_ls_number_reflns 8616
_refine_ls_number_restraints 0
_refine_ls_restrained_S_all 1.231
_refine_ls_R_factor_all 0.0261
_refine_ls_R_factor_gt 0.0231
_refine_ls_shift/su_max 0.001
_refine_ls_shift/su_mean 0.000
_refine_ls_structure_factor_coef Fsqd
_refine_ls_weighting_details 'w=1/[\s^2^(Fo^2^)+(0.0281P)^2^] where P=(Fo^2^+2Fc^2^)/3'
_refine_ls_weighting_scheme calc
_refine_ls_wR_factor_gt 0.0571
_refine_ls_wR_factor_ref 0.0585
_reflns_Friedel_coverage 0.000
_reflns_number_gt 7965
_reflns_number_total 8616
_reflns_threshold_expression 'I > 2\s(I)'
_cod_data_source_file c5dt04433b2.cif
_cod_data_source_block apx2159
_cod_depositor_comments 'Adding full bibliography for 7038530--7038536.cif.'
_cod_original_cell_volume 1820.0(6)
_cod_database_code 7038533
_shelx_shelxl_version_number 2014/7
_shelx_space_group_comment
;
The symmetry employed for this shelxl refinement is uniquely defined
by the following loop, which should always be used as a source of
symmetry information in preference to the above space-group names.
They are only intended as comments.
;
_shelx_estimated_absorpt_t_min 0.677
_shelx_estimated_absorpt_t_max 0.809

loop_
_space_group_symop_operation_xyz
'x, y, z'
'-x, -y, -z'

loop_
_atom_site_label
_atom_site_type_symbol
_atom_site_fract_x
_atom_site_fract_y
_atom_site_fract_z
_atom_site_U_iso_or_equiv
_atom_site_adp_type
_atom_site_occupancy
_atom_site_site_symmetry_order
_atom_site_calc_flag
_atom_site_refinement_flags_posn
_atom_site_refinement_flags_adp
Te1 Te -0.08209(2) 0.02412(2) 0.19338(2) 0.01931(4) Uani 1 1 d . .
K1 K 0.19865(4) 0.28413(3) 0.17853(2) 0.01731(7) Uani 1 1 d . .
Si1 Si -0.04068(4) 0.00480(4) 0.31575(2) 0.01207(8) Uani 1 1 d . .
O1 O 0.05356(12) 0.22585(11) 0.04469(5) 0.0204(2) Uani 1 1 d . .
O2 O -0.01541(12) 0.44314(11) 0.14163(6) 0.0223(2) Uani 1 1 d . .
O3 O 0.12699(12) 0.48783(10) 0.27750(6) 0.0195(2) Uani 1 1 d . .
O4 O 0.39569(12) 0.39645(11) 0.30391(6) 0.0209(2) Uani 1 1 d . .
O5 O 0.44434(12) 0.17395(11) 0.20735(6) 0.0240(2) Uani 1 1 d . .
O6 O 0.32663(13) 0.13002(11) 0.06759(6) 0.0235(2) Uani 1 1 d . .
O7 O 0.34424(14) 0.47386(12) 0.11226(7) 0.0345(3) Uani 1 1 d . .
C1 C -0.09559(15) 0.14777(14) 0.37824(7) 0.0131(3) Uani 1 1 d . .
C2 C -0.05836(17) 0.27583(15) 0.36553(8) 0.0178(3) Uani 1 1 d . .
H2 H -0.0072 0.2885 0.3255 0.021 Uiso 1 1 calc R U
C3 C -0.09443(18) 0.38408(15) 0.40996(8) 0.0213(3) Uani 1 1 d . .
H3 H -0.0657 0.4698 0.4009 0.026 Uiso 1 1 calc R U
C4 C -0.17253(18) 0.36752(15) 0.46768(8) 0.0213(3) Uani 1 1 d . .
H4 H -0.1986 0.4417 0.4978 0.026 Uiso 1 1 calc R U
C5 C -0.21210(17) 0.24294(15) 0.48119(8) 0.0193(3) Uani 1 1 d . .
H5 H -0.2659 0.2311 0.5205 0.023 Uiso 1 1 calc R U
C6 C -0.17291(16) 0.13410(14) 0.43692(8) 0.0156(3) Uani 1 1 d . .
H6 H -0.1996 0.0489 0.4471 0.019 Uiso 1 1 calc R U
C7 C -0.14487(15) -0.14668(14) 0.33969(8) 0.0144(3) Uani 1 1 d . .
C8 C -0.26254(16) -0.22150(15) 0.29728(9) 0.0190(3) Uani 1 1 d . .
H8 H -0.2901 -0.1982 0.2534 0.023 Uiso 1 1 calc R U
C9 C -0.34054(18) -0.32951(16) 0.31772(10) 0.0264(4) Uani 1 1 d . .
H9 H -0.4200 -0.3796 0.2879 0.032 Uiso 1 1 calc R U
C10 C -0.30199(18) -0.36387(16) 0.38178(10) 0.0276(4) Uani 1 1 d . .
H10 H -0.3558 -0.4370 0.3961 0.033 Uiso 1 1 calc R U
C11 C -0.18519(19) -0.29174(15) 0.42490(9) 0.0236(3) Uani 1 1 d . .
H11 H -0.1586 -0.3153 0.4688 0.028 Uiso 1 1 calc R U
C12 C -0.10699(17) -0.18486(14) 0.40378(8) 0.0181(3) Uani 1 1 d . .
H12 H -0.0261 -0.1366 0.4334 0.022 Uiso 1 1 calc R U
C13 C 0.15814(15) -0.00407(14) 0.34092(8) 0.0137(3) Uani 1 1 d . .
C14 C 0.22284(17) 0.04617(15) 0.40892(8) 0.0177(3) Uani 1 1 d . .
H14 H 0.1670 0.0900 0.4430 0.021 Uiso 1 1 calc R U
C15 C 0.36699(18) 0.03337(16) 0.42776(9) 0.0230(3) Uani 1 1 d . .
H15 H 0.4087 0.0688 0.4741 0.028 Uiso 1 1 calc R U
C16 C 0.44960(17) -0.03085(17) 0.37901(9) 0.0250(4) Uani 1 1 d . .
H16 H 0.5478 -0.0405 0.3919 0.030 Uiso 1 1 calc R U
C17 C 0.38848(17) -0.08094(16) 0.31136(9) 0.0232(3) Uani 1 1 d . .
H17 H 0.4447 -0.1254 0.2778 0.028 Uiso 1 1 calc R U
C18 C 0.24499(16) -0.06643(15) 0.29243(8) 0.0185(3) Uani 1 1 d . .
H18 H 0.2051 -0.0996 0.2455 0.022 Uiso 1 1 calc R U
C19 C -0.0312(2) 0.32069(18) 0.02614(9) 0.0301(4) Uani 1 1 d . .
H19A H -0.0993 0.2815 -0.0155 0.036 Uiso 1 1 calc R U
H19B H 0.0332 0.3953 0.0141 0.036 Uiso 1 1 calc R U
C20 C -0.11528(19) 0.36800(19) 0.08707(9) 0.0309(4) Uani 1 1 d . .
H20A H -0.1878 0.4226 0.0725 0.037 Uiso 1 1 calc R U
H20B H -0.1680 0.2923 0.1039 0.037 Uiso 1 1 calc R U
C21 C -0.08549(18) 0.48782(18) 0.20327(9) 0.0270(4) Uani 1 1 d . .
H21A H -0.1318 0.4118 0.2221 0.032 Uiso 1 1 calc R U
H21B H -0.1625 0.5406 0.1916 0.032 Uiso 1 1 calc R U
C22 C 0.02632(19) 0.56979(16) 0.25725(9) 0.0251(4) Uani 1 1 d . .
H22A H 0.0780 0.6420 0.2372 0.030 Uiso 1 1 calc R U
H22B H -0.0217 0.6087 0.2988 0.030 Uiso 1 1 calc R U
C23 C 0.23299(18) 0.55527(16) 0.33181(9) 0.0243(4) Uani 1 1 d . .
H23A H 0.1843 0.6030 0.3706 0.029 Uiso 1 1 calc R U
H23B H 0.3005 0.6198 0.3132 0.029 Uiso 1 1 calc R U
C24 C 0.31652(18) 0.45640(18) 0.35858(8) 0.0260(4) Uani 1 1 d . .
H24A H 0.3849 0.5004 0.3993 0.031 Uiso 1 1 calc R U
H24B H 0.2481 0.3887 0.3743 0.031 Uiso 1 1 calc R U
C25 C 0.46618(19) 0.29249(16) 0.32428(9) 0.0254(4) Uani 1 1 d . .
H25A H 0.3925 0.2245 0.3363 0.030 Uiso 1 1 calc R U
H25B H 0.5347 0.3270 0.3664 0.030 Uiso 1 1 calc R U
C26 C 0.54777(18) 0.23356(17) 0.26474(9) 0.0262(4) Uani 1 1 d . .
H26A H 0.6166 0.3025 0.2503 0.031 Uiso 1 1 calc R U
H26B H 0.6045 0.1670 0.2797 0.031 Uiso 1 1 calc R U
C27 C 0.50963(19) 0.09922(17) 0.15181(10) 0.0282(4) Uani 1 1 d . .
H27A H 0.5618 0.0330 0.1702 0.034 Uiso 1 1 calc R U
H27B H 0.5810 0.1575 0.1312 0.034 Uiso 1 1 calc R U
C28 C 0.39143(19) 0.03252(16) 0.09672(10) 0.0280(4) Uani 1 1 d . .
H28A H 0.4330 -0.0259 0.0593 0.034 Uiso 1 1 calc R U
H28B H 0.3169 -0.0215 0.1180 0.034 Uiso 1 1 calc R U
C29 C 0.2185(2) 0.07447(18) 0.01145(9) 0.0308(4) Uani 1 1 d . .
H29A H 0.1471 0.0088 0.0270 0.037 Uiso 1 1 calc R U
H29B H 0.2651 0.0298 -0.0291 0.037 Uiso 1 1 calc R U
C30 C 0.1429(2) 0.18164(18) -0.00972(9) 0.0281(4) Uani 1 1 d . .
H30A H 0.2156 0.2550 -0.0168 0.034 Uiso 1 1 calc R U
H30B H 0.0820 0.1487 -0.0545 0.034 Uiso 1 1 calc R U
C31 C 0.3307(2) 0.60840(19) 0.13309(11) 0.0361(4) Uani 1 1 d . .
H31A H 0.3456 0.6346 0.1849 0.043 Uiso 1 1 calc R U
H31B H 0.2330 0.6269 0.1172 0.043 Uiso 1 1 calc R U
C32 C 0.4490(2) 0.68102(19) 0.09774(11) 0.0361(4) Uani 1 1 d . .
H32A H 0.4855 0.7681 0.1264 0.043 Uiso 1 1 calc R U
H32B H 0.4125 0.6928 0.0504 0.043 Uiso 1 1 calc R U
C33 C 0.56862(19) 0.59108(17) 0.09285(10) 0.0282(4) Uani 1 1 d . .
H33A H 0.5984 0.5724 0.0442 0.034 Uiso 1 1 calc R U
H33B H 0.6554 0.6313 0.1250 0.034 Uiso 1 1 calc R U
C34 C 0.49697(19) 0.46600(17) 0.11505(10) 0.0297(4) Uani 1 1 d . .
H34A H 0.5175 0.3873 0.0826 0.036 Uiso 1 1 calc R U
H34B H 0.5344 0.4608 0.1634 0.036 Uiso 1 1 calc R U

loop_
_atom_site_aniso_label
_atom_site_aniso_U_11
_atom_site_aniso_U_22
_atom_site_aniso_U_33
_atom_site_aniso_U_23
_atom_site_aniso_U_13
_atom_site_aniso_U_12
Te1 0.01890(6) 0.02680(7) 0.01179(6) 0.00282(4) -0.00113(4) 0.00326(4)
K1 0.01623(16) 0.01838(16) 0.01745(16) 0.00241(13) 0.00130(12) 0.00396(12)
Si1 0.01123(19) 0.01210(18) 0.01233(19) 0.00113(15) 0.00045(14) 0.00104(14)
O1 0.0242(6) 0.0227(6) 0.0149(5) 0.0024(4) 0.0018(4) 0.0067(5)
O2 0.0207(6) 0.0260(6) 0.0208(6) 0.0012(5) 0.0034(4) 0.0084(5)
O3 0.0195(6) 0.0172(5) 0.0206(6) 0.0008(4) 0.0004(4) 0.0026(4)
O4 0.0202(6) 0.0219(6) 0.0208(6) 0.0071(5) 0.0007(4) -0.0002(4)
O5 0.0155(6) 0.0273(6) 0.0301(6) 0.0068(5) -0.0010(5) 0.0052(5)
O6 0.0247(6) 0.0195(6) 0.0266(6) 0.0029(5) 0.0021(5) 0.0063(5)
O7 0.0273(7) 0.0297(7) 0.0504(8) 0.0142(6) 0.0118(6) 0.0051(5)
C1 0.0107(7) 0.0135(7) 0.0141(7) 0.0009(5) -0.0023(5) 0.0011(5)
C2 0.0191(8) 0.0168(7) 0.0185(7) 0.0051(6) 0.0041(6) 0.0019(6)
C3 0.0264(9) 0.0115(7) 0.0266(8) 0.0046(6) 0.0039(7) 0.0021(6)
C4 0.0263(9) 0.0158(7) 0.0212(8) -0.0013(6) 0.0020(6) 0.0070(6)
C5 0.0225(8) 0.0204(8) 0.0149(7) 0.0010(6) 0.0051(6) 0.0033(6)
C6 0.0182(7) 0.0126(7) 0.0157(7) 0.0032(6) 0.0009(6) 0.0004(6)
C7 0.0122(7) 0.0105(7) 0.0202(7) -0.0011(6) 0.0049(6) 0.0037(5)
C8 0.0126(7) 0.0154(7) 0.0281(8) -0.0002(6) 0.0008(6) 0.0046(6)
C9 0.0147(8) 0.0174(8) 0.0443(11) 0.0006(7) 0.0013(7) -0.0019(6)
C10 0.0227(9) 0.0143(8) 0.0474(11) 0.0080(7) 0.0128(8) 0.0004(6)
C11 0.0299(9) 0.0155(8) 0.0284(9) 0.0069(7) 0.0108(7) 0.0069(7)
C12 0.0207(8) 0.0125(7) 0.0203(8) 0.0004(6) 0.0043(6) 0.0018(6)
C13 0.0126(7) 0.0120(7) 0.0169(7) 0.0049(6) 0.0005(5) 0.0004(5)
C14 0.0175(8) 0.0194(8) 0.0163(7) 0.0054(6) -0.0002(6) 0.0008(6)
C15 0.0208(8) 0.0276(9) 0.0207(8) 0.0099(7) -0.0051(6) -0.0011(7)
C16 0.0125(8) 0.0305(9) 0.0349(9) 0.0153(8) -0.0021(7) 0.0035(6)
C17 0.0176(8) 0.0230(8) 0.0311(9) 0.0064(7) 0.0058(7) 0.0068(6)
C18 0.0167(8) 0.0178(7) 0.0202(8) 0.0020(6) 0.0014(6) 0.0020(6)
C19 0.0367(10) 0.0350(10) 0.0205(8) 0.0051(7) -0.0044(7) 0.0153(8)
C20 0.0220(9) 0.0403(11) 0.0300(9) 0.0012(8) -0.0052(7) 0.0128(8)
C21 0.0210(9) 0.0377(10) 0.0251(9) 0.0042(8) 0.0067(7) 0.0148(7)
C22 0.0299(9) 0.0228(8) 0.0248(9) 0.0020(7) 0.0080(7) 0.0120(7)
C23 0.0244(9) 0.0238(8) 0.0206(8) -0.0040(7) 0.0038(7) -0.0026(7)
C24 0.0213(8) 0.0362(10) 0.0177(8) 0.0037(7) -0.0006(6) -0.0047(7)
C25 0.0239(9) 0.0238(8) 0.0275(9) 0.0109(7) -0.0080(7) -0.0046(7)
C26 0.0177(8) 0.0250(9) 0.0367(10) 0.0119(7) -0.0054(7) 0.0007(7)
C27 0.0217(9) 0.0270(9) 0.0389(10) 0.0080(8) 0.0051(7) 0.0113(7)
C28 0.0301(10) 0.0202(8) 0.0356(10) 0.0044(7) 0.0067(8) 0.0100(7)
C29 0.0340(10) 0.0292(9) 0.0260(9) -0.0077(7) 0.0005(7) 0.0106(8)
C30 0.0333(10) 0.0339(10) 0.0166(8) -0.0002(7) 0.0036(7) 0.0090(8)
C31 0.0380(11) 0.0350(10) 0.0408(11) 0.0119(9) 0.0111(9) 0.0154(9)
C32 0.0407(11) 0.0277(10) 0.0438(12) 0.0148(9) 0.0046(9) 0.0074(8)
C33 0.0258(9) 0.0291(9) 0.0310(9) 0.0104(8) 0.0010(7) 0.0020(7)
C34 0.0261(9) 0.0284(9) 0.0392(10) 0.0146(8) 0.0064(8) 0.0083(7)

loop_
_atom_type_symbol
_atom_type_description
_atom_type_scat_dispersion_real
_atom_type_scat_dispersion_imag
_atom_type_scat_source
C C 0.0033 0.0016 'International Tables Vol C Tables 4.2.6.8 and 6.1.1.4'
H H 0.0000 0.0000 'International Tables Vol C Tables 4.2.6.8 and 6.1.1.4'
Si Si 0.0817 0.0704 'International Tables Vol C Tables 4.2.6.8 and 6.1.1.4'
Te Te -0.5308 1.6751 'International Tables Vol C Tables 4.2.6.8 and 6.1.1.4'
K K 0.2009 0.2494 'International Tables Vol C Tables 4.2.6.8 and 6.1.1.4'
O O 0.0106 0.0060 'International Tables Vol C Tables 4.2.6.8 and 6.1.1.4'

loop_
_geom_angle_atom_site_label_1
_geom_angle_atom_site_label_2
_geom_angle_atom_site_label_3
_geom_angle
Si1 Te1 K1 101.588(12)
O5 K1 O3 118.37(4)
O5 K1 O1 120.65(4)
O3 K1 O1 120.07(3)
O5 K1 O7 94.46(4)
O3 K1 O7 87.83(4)
O1 K1 O7 78.38(4)
O5 K1 O6 59.89(4)
O3 K1 O6 164.52(3)
O1 K1 O6 61.09(3)
O7 K1 O6 77.20(4)
O5 K1 O2 167.89(4)
O3 K1 O2 59.65(3)
O1 K1 O2 60.47(3)
O7 K1 O2 73.73(4)
O6 K1 O2 118.35(3)
O5 K1 O4 59.52(3)
O3 K1 O4 59.13(3)
O1 K1 O4 165.36(3)
O7 K1 O4 86.99(4)
O6 K1 O4 115.34(4)
O2 K1 O4 115.96(3)
O5 K1 Te1 101.09(3)
O3 K1 Te1 101.37(3)
O1 K1 Te1 77.05(3)
O7 K1 Te1 155.16(3)
O6 K1 Te1 93.94(3)
O2 K1 Te1 90.94(3)
O4 K1 Te1 117.59(2)
C7 Si1 C1 105.27(6)
C7 Si1 C13 105.33(6)
C1 Si1 C13 106.89(6)
C7 Si1 Te1 114.08(5)
C1 Si1 Te1 112.64(5)
C13 Si1 Te1 112.00(5)
C19 O1 C30 111.92(12)
C19 O1 K1 116.23(9)
C30 O1 K1 113.92(9)
C20 O2 C21 112.24(13)
C20 O2 K1 109.03(9)
C21 O2 K1 108.24(9)
C22 O3 C23 112.52(12)
C22 O3 K1 119.52(9)
C23 O3 K1 120.07(9)
C24 O4 C25 111.82(13)
C24 O4 K1 110.32(9)
C25 O4 K1 107.48(9)
C27 O5 C26 112.31(13)
C27 O5 K1 120.06(9)
C26 O5 K1 121.23(9)
C28 O6 C29 112.21(13)
C28 O6 K1 107.48(9)
C29 O6 K1 110.15(9)
C31 O7 C34 105.86(14)
C31 O7 K1 120.82(10)
C34 O7 K1 110.81(9)
C6 C1 C2 117.07(13)
C6 C1 Si1 123.75(11)
C2 C1 Si1 119.18(11)
C3 C2 C1 121.59(14)
C2 C3 C4 120.10(14)
C5 C4 C3 119.71(14)
C4 C5 C6 119.94(14)
C1 C6 C5 121.56(14)
C8 C7 C12 117.51(14)
C8 C7 Si1 122.87(12)
C12 C7 Si1 119.59(11)
C9 C8 C7 121.45(15)
C10 C9 C8 119.80(15)
C11 C10 C9 120.06(15)
C10 C11 C12 119.78(16)
C11 C12 C7 121.39(15)
C18 C13 C14 117.20(14)
C18 C13 Si1 120.75(11)
C14 C13 Si1 122.00(11)
C15 C14 C13 121.49(15)
C16 C15 C14 120.04(15)
C15 C16 C17 119.63(15)
C16 C17 C18 120.18(16)
C17 C18 C13 121.44(15)
O1 C19 C20 108.90(14)
O2 C20 C19 108.33(14)
O2 C21 C22 108.86(13)
O3 C22 C21 108.29(13)
O3 C23 C24 108.55(13)
O4 C24 C23 109.39(13)
O4 C25 C26 109.30(13)
O5 C26 C25 108.24(13)
O5 C27 C28 108.39(13)
O6 C28 C27 108.59(14)
O6 C29 C30 108.72(14)
O1 C30 C29 108.38(14)
O7 C31 C32 105.05(15)
C31 C32 C33 103.46(15)
C34 C33 C32 103.96(15)
O7 C34 C33 106.14(14)

loop_
_geom_bond_atom_site_label_1
_geom_bond_atom_site_label_2
_geom_bond_distance
Te1 Si1 2.4210(6)
Te1 K1 3.5832(6)
K1 O5 2.7398(12)
K1 O3 2.7778(12)
K1 O1 2.7812(12)
K1 O7 2.7917(13)
K1 O6 2.8573(12)
K1 O2 2.8672(12)
K1 O4 2.9293(12)
Si1 C7 1.8903(15)
Si1 C1 1.8925(15)
Si1 C13 1.8935(15)
O1 C19 1.414(2)
O1 C30 1.4248(19)
O2 C20 1.419(2)
O2 C21 1.4250(19)
O3 C22 1.4202(19)
O3 C23 1.4222(19)
O4 C24 1.421(2)
O4 C25 1.430(2)
O5 C27 1.424(2)
O5 C26 1.4258(19)
O6 C28 1.419(2)
O6 C29 1.427(2)
O7 C31 1.415(2)
O7 C34 1.424(2)
C1 C6 1.394(2)
C1 C2 1.405(2)
C2 C3 1.385(2)
C3 C4 1.388(2)
C4 C5 1.379(2)
C5 C6 1.399(2)
C7 C8 1.393(2)
C7 C12 1.403(2)
C8 C9 1.391(2)
C9 C10 1.386(3)
C10 C11 1.384(2)
C11 C12 1.388(2)
C13 C18 1.398(2)
C13 C14 1.400(2)
C14 C15 1.391(2)
C15 C16 1.383(2)
C16 C17 1.383(2)
C17 C18 1.390(2)
C19 C20 1.495(2)
C21 C22 1.500(2)
C23 C24 1.503(2)
C25 C26 1.498(2)
C27 C28 1.498(2)
C29 C30 1.490(2)
C31 C32 1.517(3)
C32 C33 1.532(3)
C33 C34 1.530(2)
